data_4301157
loop_
_publ_author_name
'Errun Ding'
'Matthew R. Sturgeon'
'Aaron Rath'
'Xuenian Chen'
'Mark A. Keane'
'Sheldon G. Shore'

_publ_section_title
;
Syntheses and Structures of Alkaline Earth-Transition Metal Bimetallic
Complexes As Heterogeneous Hydrodechlorination Catalyst Precursors
;
_journal_name_full 'Inorganic Chemistry'
_journal_page_first 325
_journal_page_last 330
_journal_paper_doi 10.1021/ic801912x
_journal_volume 48
_journal_year 2009
_chemical_formula_moiety 'C16 H28 N8 Ni O4 Sr'
_chemical_formula_sum 'C16 H28 N8 Ni O4 Sr'
_chemical_formula_weight 542.79
_chemical_name_systematic
; 
 ? 
;
_space_group_IT_number 2
_symmetry_cell_setting triclinic
_symmetry_space_group_name_Hall '-P 1'
_symmetry_space_group_name_H-M 'P -1'
_atom_sites_solution_hydrogens geom
_atom_sites_solution_primary direct
_atom_sites_solution_secondary difmap
_audit_creation_method SHELXL-97
_cell_angle_alpha 83.09(3)
_cell_angle_beta 86.79(3)
_cell_angle_gamma 84.82(3)
_cell_formula_units_Z 2
_cell_length_a 8.875(1)
_cell_length_b 10.954(3)
_cell_length_c 12.392(3)
_cell_measurement_reflns_used 22177
_cell_measurement_temperature 150(2)
_cell_measurement_theta_max 25.02
_cell_measurement_theta_min 2.31
_cell_volume 1189.8(5)
_computing_cell_refinement 'Bruker SAINT'
_computing_data_collection 'Bruker APEX2'
_computing_data_reduction 'Bruker SAINT, SADABS and XPREP'
_computing_molecular_graphics 'Bruker SHELXTL'
_computing_publication_material 'Bruker SHELXTL'
_computing_structure_refinement 'SHELXL-97 (Sheldrick, 2008)'
_computing_structure_solution 'SHELXS-97 (Sheldrick, 2008)'
_diffrn_ambient_temperature 150(2)
_diffrn_measured_fraction_theta_full 0.999
_diffrn_measured_fraction_theta_max 0.999
_diffrn_radiation_monochromator graphite
_diffrn_radiation_source 'fine-focus sealed tube'
_diffrn_radiation_type MoK\a
_diffrn_radiation_wavelength 0.71073
_diffrn_reflns_av_R_equivalents 0.0366
_diffrn_reflns_av_sigmaI/netI 0.0574
_diffrn_reflns_limit_h_max 10
_diffrn_reflns_limit_h_min -10
_diffrn_reflns_limit_k_max 13
_diffrn_reflns_limit_k_min -13
_diffrn_reflns_limit_l_max 14
_diffrn_reflns_limit_l_min -14
_diffrn_reflns_number 8070
_diffrn_reflns_theta_full 25.02
_diffrn_reflns_theta_max 25.02
_diffrn_reflns_theta_min 2.31
_exptl_absorpt_coefficient_mu 3.069
_exptl_absorpt_correction_T_max 0.7096
_exptl_absorpt_correction_T_min 0.5387
_exptl_absorpt_correction_type multi-scan
_exptl_absorpt_process_details 'HKL scalepack (Otwinowski & Minor, 1997)'
_exptl_crystal_colour yellow
_exptl_crystal_density_diffrn 1.515
_exptl_crystal_density_method 'not measured'
_exptl_crystal_description chunk
_exptl_crystal_F_000 556
_exptl_crystal_size_max 0.23
_exptl_crystal_size_mid 0.19
_exptl_crystal_size_min 0.12
_refine_diff_density_max 1.065
_refine_diff_density_min -0.664
_refine_diff_density_rms 0.112
_refine_ls_extinction_method none
_refine_ls_goodness_of_fit_ref 1.058
_refine_ls_hydrogen_treatment constr
_refine_ls_matrix_type full
_refine_ls_number_parameters 271
_refine_ls_number_reflns 4198
_refine_ls_number_restraints 0
_refine_ls_restrained_S_all 1.058
_refine_ls_R_factor_all 0.0644
_refine_ls_R_factor_gt 0.0445
_refine_ls_shift/su_max 0.000
_refine_ls_shift/su_mean 0.000
_refine_ls_structure_factor_coef Fsqd
_refine_ls_weighting_details 'calc w=1/[\s^2^(Fo^2^)+(0.0720P)^2^+0.7501P] where P=(Fo^2^+2Fc^2^)/3'
_refine_ls_weighting_scheme calc
_refine_ls_wR_factor_gt 0.1153
_refine_ls_wR_factor_ref 0.1246
_reflns_number_gt 3225
_reflns_number_total 4198
_reflns_threshold_expression >2sigma(I)
_cod_data_source_file ic801912x_si_001_4.cif
_cod_data_source_block SrNi
_cod_depositor_comments
;
The following automatic conversions were performed:
'_symmetry_cell_setting' value 'Triclinic' changed to 'triclinic'
according to '/home/saulius/struct/CIF-dictionaries/cif_core.dic'
dictionary named 'cif_core.dic' version 2.4.1 from
2010-06-29.

'_exptl_absorpt_correction_type' value 'multi scan' changed
to 'multi-scan' according to
'/home/saulius/struct/CIF-dictionaries/cif_core.dic' dictionary named
'cif_core.dic' version 2.4.1 from 2010-06-29.

Automatic conversion script
Id: cif_fix_enum 1527 2010-12-29 10:47:43Z saulius 
;
_cod_database_code 4301157

loop_
_symmetry_equiv_pos_as_xyz
'x, y, z'
'-x, -y, -z'

loop_
_atom_site_label
_atom_site_type_symbol
_atom_site_fract_x
_atom_site_fract_y
_atom_site_fract_z
_atom_site_U_iso_or_equiv
_atom_site_adp_type
_atom_site_occupancy
_atom_site_symmetry_multiplicity
_atom_site_calc_flag
_atom_site_refinement_flags
_atom_site_disorder_assembly
_atom_site_disorder_group
Sr1 Sr 0.61276(4) 0.24275(4) -0.78035(3) 0.01695(16) Uani 1 1 d . . .
Ni1 Ni 0.36843(6) 0.25464(5) -1.17899(5) 0.01736(18) Uani 1 1 d . . .
C1 C 0.2184(6) 0.2582(4) -1.2804(4) 0.0245(11) Uani 1 1 d . . .
N1 N 0.1226(5) 0.2579(4) -1.3390(4) 0.0383(11) Uani 1 1 d . . .
C2 C 0.4240(5) 0.0880(4) -1.1934(4) 0.0217(11) Uani 1 1 d . . .
N2 N 0.4566(5) -0.0138(4) -1.2040(3) 0.0286(10) Uani 1 1 d . . .
C3 C 0.3276(5) 0.4233(4) -1.1717(4) 0.0193(10) Uani 1 1 d . . .
N3 N 0.3120(4) 0.5286(4) -1.1700(3) 0.0255(9) Uani 1 1 d . . .
C4 C 0.5025(5) 0.2528(4) -1.0681(4) 0.0187(10) Uani 1 1 d . . .
N4 N 0.5758(5) 0.2539(4) -0.9941(3) 0.0251(9) Uani 1 1 d . . .
C11 C 0.5520(6) 0.3347(5) -0.5042(4) 0.0302(12) Uani 1 1 d . . .
H11 H 0.4778 0.3023 -0.4531 0.036 Uiso 1 1 calc . . .
C12 C 0.6750(6) 0.3850(5) -0.3481(4) 0.0371(13) Uani 1 1 d . . .
H12A H 0.7669 0.4232 -0.3347 0.056 Uiso 1 1 calc . . .
H12B H 0.6788 0.3009 -0.3105 0.056 Uiso 1 1 calc . . .
H12C H 0.5860 0.4337 -0.3208 0.056 Uiso 1 1 calc . . .
C13 C 0.7846(7) 0.4333(6) -0.5343(5) 0.0520(17) Uani 1 1 d . . .
H13A H 0.8572 0.4645 -0.4897 0.078 Uiso 1 1 calc . . .
H13B H 0.7412 0.5013 -0.5849 0.078 Uiso 1 1 calc . . .
H13C H 0.8366 0.3697 -0.5754 0.078 Uiso 1 1 calc . . .
N11 N 0.6651(4) 0.3811(4) -0.4646(3) 0.0262(10) Uani 1 1 d . . .
O11 O 0.5318(4) 0.3287(3) -0.6013(3) 0.0368(9) Uani 1 1 d . . .
C21 C 0.7219(6) 0.0123(5) -0.5602(4) 0.0305(12) Uani 1 1 d . . .
H21 H 0.6688 -0.0497 -0.5852 0.037 Uiso 1 1 calc . . .
C22 C 0.8576(7) 0.0790(6) -0.4184(4) 0.0419(14) Uani 1 1 d . . .
H22A H 0.8890 0.0462 -0.3453 0.063 Uiso 1 1 calc . . .
H22B H 0.7918 0.1553 -0.4146 0.063 Uiso 1 1 calc . . .
H22C H 0.9473 0.0964 -0.4656 0.063 Uiso 1 1 calc . . .
C23 C 0.7623(8) -0.1268(6) -0.3951(5) 0.0584(19) Uani 1 1 d . . .
H23A H 0.8116 -0.1251 -0.3266 0.088 Uiso 1 1 calc . . .
H23B H 0.8112 -0.1944 -0.4331 0.088 Uiso 1 1 calc . . .
H23C H 0.6550 -0.1397 -0.3798 0.088 Uiso 1 1 calc . . .
N21 N 0.7757(5) -0.0111(4) -0.4626(3) 0.0299(10) Uani 1 1 d . . .
O21 O 0.7345(5) 0.1076(3) -0.6216(3) 0.0431(10) Uani 1 1 d . . .
C31 C 0.9450(5) 0.0767(4) -0.8387(4) 0.0223(11) Uani 1 1 d . . .
H31 H 0.8920 0.0128 -0.7991 0.027 Uiso 1 1 calc . . .
C32 C 1.1464(6) -0.0809(5) -0.8730(4) 0.0315(13) Uani 1 1 d . . .
H32A H 1.2465 -0.0842 -0.9107 0.047 Uiso 1 1 calc . . .
H32B H 1.0807 -0.1315 -0.9065 0.047 Uiso 1 1 calc . . .
H32C H 1.1566 -0.1126 -0.7962 0.047 Uiso 1 1 calc . . .
C33 C 1.1699(6) 0.1386(5) -0.9438(5) 0.0346(13) Uani 1 1 d . . .
H33A H 1.2663 0.0985 -0.9694 0.052 Uiso 1 1 calc . . .
H33B H 1.1896 0.2012 -0.8973 0.052 Uiso 1 1 calc . . .
H33C H 1.1139 0.1780 -1.0064 0.052 Uiso 1 1 calc . . .
N31 N 1.0803(4) 0.0463(3) -0.8816(3) 0.0214(9) Uani 1 1 d . . .
O31 O 0.8816(4) 0.1831(3) -0.8465(3) 0.0293(8) Uani 1 1 d . . .
C41 C 0.2935(5) 0.4305(5) -0.8645(4) 0.0256(11) Uani 1 1 d . . .
H41 H 0.3538 0.4655 -0.9240 0.031 Uiso 1 1 calc . . .
C42 C 0.0966(6) 0.5922(5) -0.9148(4) 0.0288(12) Uani 1 1 d . . .
H42A H -0.0072 0.6167 -0.8896 0.043 Uiso 1 1 calc . . .
H42B H 0.0970 0.5748 -0.9906 0.043 Uiso 1 1 calc . . .
H42C H 0.1609 0.6593 -0.9098 0.043 Uiso 1 1 calc . . .
C43 C 0.0596(5) 0.4337(5) -0.7560(4) 0.0327(13) Uani 1 1 d . . .
H43A H -0.0380 0.4832 -0.7548 0.049 Uiso 1 1 calc . . .
H43B H 0.1098 0.4370 -0.6881 0.049 Uiso 1 1 calc . . .
H43C H 0.0429 0.3480 -0.7634 0.049 Uiso 1 1 calc . . .
N41 N 0.1543(4) 0.4825(3) -0.8474(3) 0.0206(9) Uani 1 1 d . . .
O41 O 0.3489(3) 0.3385(3) -0.8068(3) 0.0257(8) Uani 1 1 d . . .

loop_
_atom_site_aniso_label
_atom_site_aniso_U_11
_atom_site_aniso_U_22
_atom_site_aniso_U_33
_atom_site_aniso_U_23
_atom_site_aniso_U_13
_atom_site_aniso_U_12
Sr1 0.0181(3) 0.0139(2) 0.0191(3) -0.00363(18) -0.00259(18) 0.00041(17)
Ni1 0.0198(3) 0.0127(3) 0.0201(4) -0.0032(2) -0.0027(2) -0.0016(2)
C1 0.031(3) 0.016(3) 0.027(3) -0.005(2) 0.000(2) -0.004(2)
N1 0.038(3) 0.032(3) 0.047(3) -0.006(2) -0.014(2) -0.005(2)
C2 0.026(3) 0.018(3) 0.022(3) -0.001(2) -0.006(2) -0.005(2)
N2 0.035(3) 0.017(2) 0.035(3) -0.0054(19) -0.009(2) -0.0007(19)
C3 0.016(2) 0.018(3) 0.024(3) -0.002(2) 0.000(2) -0.0024(19)
N3 0.021(2) 0.023(3) 0.032(2) -0.0041(19) -0.0020(18) -0.0014(18)
C4 0.022(3) 0.011(2) 0.022(3) -0.0009(19) 0.003(2) 0.0013(19)
N4 0.028(2) 0.024(2) 0.022(2) -0.0017(18) -0.0014(19) -0.0004(18)
C11 0.028(3) 0.035(3) 0.028(3) -0.011(2) 0.004(2) -0.002(2)
C12 0.043(3) 0.042(3) 0.028(3) -0.011(3) -0.006(3) -0.005(3)
C13 0.054(4) 0.067(5) 0.037(4) 0.003(3) 0.006(3) -0.030(3)
N11 0.029(2) 0.033(2) 0.016(2) -0.0068(18) 0.0034(18) -0.0035(19)
O11 0.037(2) 0.048(2) 0.027(2) -0.0154(18) -0.0051(17) 0.0028(18)
C21 0.040(3) 0.025(3) 0.028(3) -0.008(2) -0.007(2) 0.004(2)
C22 0.056(4) 0.043(4) 0.029(3) -0.007(3) -0.016(3) -0.006(3)
C23 0.087(5) 0.045(4) 0.041(4) 0.016(3) -0.009(4) -0.019(4)
N21 0.042(3) 0.024(2) 0.023(2) 0.0013(18) -0.005(2) -0.002(2)
O21 0.069(3) 0.030(2) 0.030(2) 0.0025(18) -0.0186(19) 0.000(2)
C31 0.022(3) 0.026(3) 0.020(3) -0.009(2) -0.002(2) -0.002(2)
C32 0.039(3) 0.032(3) 0.026(3) -0.013(2) -0.002(2) 0.005(2)
C33 0.025(3) 0.034(3) 0.043(3) -0.001(3) 0.012(2) -0.004(2)
N31 0.018(2) 0.018(2) 0.027(2) -0.0022(17) -0.0034(17) 0.0034(17)
O31 0.0236(18) 0.024(2) 0.039(2) -0.0019(16) 0.0007(16) 0.0021(15)
C41 0.025(3) 0.032(3) 0.022(3) -0.009(2) 0.001(2) -0.008(2)
C42 0.029(3) 0.023(3) 0.033(3) -0.002(2) -0.005(2) 0.003(2)
C43 0.023(3) 0.028(3) 0.045(3) 0.001(3) 0.006(2) -0.001(2)
N41 0.017(2) 0.020(2) 0.023(2) -0.0019(17) 0.0006(17) 0.0017(17)
O41 0.0229(18) 0.0264(19) 0.0266(19) -0.0035(16) -0.0042(15) 0.0071(15)

loop_
_atom_type_symbol
_atom_type_description
_atom_type_scat_dispersion_real
_atom_type_scat_dispersion_imag
_atom_type_scat_source
C C 0.0033 0.0016 'International Tables Vol C Tables 4.2.6.8 and 6.1.1.4'
H H 0.0000 0.0000 'International Tables Vol C Tables 4.2.6.8 and 6.1.1.4'
N N 0.0061 0.0033 'International Tables Vol C Tables 4.2.6.8 and 6.1.1.4'
O O 0.0106 0.0060 'International Tables Vol C Tables 4.2.6.8 and 6.1.1.4'
Ni Ni 0.3393 1.1124 'International Tables Vol C Tables 4.2.6.8 and 6.1.1.4'
Sr Sr -1.5307 3.2498 'International Tables Vol C Tables 4.2.6.8 and 6.1.1.4'

loop_
_geom_angle_atom_site_label_1
_geom_angle_atom_site_label_2
_geom_angle_atom_site_label_3
_geom_angle
_geom_angle_site_symmetry_1
_geom_angle_site_symmetry_3
_geom_angle_publ_flag
O41 Sr1 O31 153.19(11) . . ?
O41 Sr1 O21 132.31(12) . . ?
O31 Sr1 O21 74.22(12) . . ?
O41 Sr1 O11 75.11(11) . . ?
O31 Sr1 O11 126.39(11) . . ?
O21 Sr1 O11 69.61(12) . . ?
O41 Sr1 N3 84.01(11) . 2_663 ?
O31 Sr1 N3 84.43(11) . 2_663 ?
O21 Sr1 N3 119.40(13) . 2_663 ?
O11 Sr1 N3 80.49(12) . 2_663 ?
O41 Sr1 N2 94.65(12) . 2_653 ?
O31 Sr1 N2 89.25(12) . 2_653 ?
O21 Sr1 N2 74.07(12) . 2_653 ?
O11 Sr1 N2 116.12(13) . 2_653 ?
N3 Sr1 N2 162.50(13) 2_663 2_653 ?
O41 Sr1 N4 75.07(11) . . ?
O31 Sr1 N4 79.70(12) . . ?
O21 Sr1 N4 142.33(12) . . ?
O11 Sr1 N4 147.51(12) . . ?
N3 Sr1 N4 83.87(12) 2_663 . ?
N2 Sr1 N4 78.95(12) 2_653 . ?
C3 Ni1 C4 87.72(19) . . ?
C3 Ni1 C2 175.23(19) . . ?
C4 Ni1 C2 91.54(19) . . ?
C3 Ni1 C1 90.7(2) . . ?
C4 Ni1 C1 174.48(19) . . ?
C2 Ni1 C1 90.5(2) . . ?
N1 C1 Ni1 177.0(5) . . ?
N2 C2 Ni1 178.7(4) . . ?
C2 N2 Sr1 152.2(4) . 2_653 ?
N3 C3 Ni1 175.5(4) . . ?
C3 N3 Sr1 154.5(3) . 2_663 ?
N4 C4 Ni1 174.6(4) . . ?
C4 N4 Sr1 152.4(4) . . ?
O11 C11 N11 126.7(5) . . ?
C11 N11 C13 121.7(4) . . ?
C11 N11 C12 121.6(4) . . ?
C13 N11 C12 116.6(4) . . ?
C11 O11 Sr1 150.2(3) . . ?
O21 C21 N21 125.3(5) . . ?
C21 N21 C23 123.0(5) . . ?
C21 N21 C22 120.7(4) . . ?
C23 N21 C22 116.3(5) . . ?
C21 O21 Sr1 142.8(4) . . ?
O31 C31 N31 124.6(4) . . ?
N31 C31 Sr1 161.3(3) . . ?
C31 N31 C32 122.1(4) . . ?
C31 N31 C33 121.4(4) . . ?
C32 N31 C33 116.5(4) . . ?
C31 O31 Sr1 125.6(3) . . ?
O41 C41 N41 123.5(4) . . ?
C41 N41 C42 121.4(4) . . ?
C41 N41 C43 120.1(4) . . ?
C42 N41 C43 118.4(4) . . ?
C41 O41 Sr1 133.9(3) . . ?

loop_
_geom_bond_atom_site_label_1
_geom_bond_atom_site_label_2
_geom_bond_distance
_geom_bond_site_symmetry_2
_geom_bond_publ_flag
Sr1 O41 2.500(3) . ?
Sr1 O31 2.534(3) . ?
Sr1 O21 2.545(4) . ?
Sr1 O11 2.556(3) . ?
Sr1 N3 2.643(4) 2_663 ?
Sr1 N2 2.667(4) 2_653 ?
Sr1 N4 2.674(4) . ?
Ni1 C3 1.863(5) . ?
Ni1 C4 1.864(5) . ?
Ni1 C2 1.874(5) . ?
Ni1 C1 1.876(5) . ?
C1 N1 1.149(6) . ?
C2 N2 1.148(6) . ?
C3 N3 1.151(6) . ?
C4 N4 1.156(6) . ?
C11 O11 1.237(6) . ?
C11 N11 1.309(6) . ?
C12 N11 1.457(6) . ?
C13 N11 1.445(7) . ?
C21 O21 1.226(6) . ?
C21 N21 1.313(6) . ?
C22 N21 1.452(7) . ?
C23 N21 1.443(7) . ?
C31 O31 1.243(6) . ?
C31 N31 1.317(6) . ?
C32 N31 1.456(6) . ?
C33 N31 1.463(6) . ?
C41 O41 1.243(6) . ?
C41 N41 1.330(6) . ?
C42 N41 1.448(6) . ?
C43 N41 1.450(6) . ?
